data_1565236
loop_
_publ_author_name
'Oishi, Takumi'
'Lugo-Fuentes, Leonardo I.'
'Jing, Yichuan'
'Jimenez-Halla, Jose Oscar Carlos'
'Barroso-Flores, Joaqu\'in'
'Nakamoto, Masaaki'
'Yamamoto, Yohsuke'
'Tsunoji, Nao'
'Shang, Rong'

_publ_section_title
;
 Proton to Hydride Umpolung at a Phosphonium Center Via Electron Relay: A
 New Strategy for Main-Group Based Water Reduction
;
_journal_name_full 'Chemical Science'
_journal_paper_doi 10.1039/D1SC05135K
_journal_year 2021
_chemical_formula_sum 'C22 H29 B2 Cl0.25 Li2.25 O P'
_chemical_formula_weight 386.52
_space_group_crystal_system monoclinic
_space_group_IT_number 15
_space_group_name_Hall '-C 2yc'
_space_group_name_H-M_alt 'C 1 2/c 1'
_atom_sites_solution_hydrogens mixed
_audit_creation_method SHELXL-2014/5
_audit_update_record
;
2021-07-14 deposited with the CCDC.	2021-11-15 downloaded from the CCDC.
;
_cell_angle_alpha 90
_cell_angle_beta 106.257(4)
_cell_angle_gamma 90
_cell_formula_units_Z 16
_cell_length_a 28.597(6)
_cell_length_b 14.635(3)
_cell_length_c 23.112(4)
_cell_measurement_reflns_used 9974
_cell_measurement_temperature 173(2)
_cell_measurement_theta_max 26.19
_cell_measurement_theta_min 2.26
_cell_volume 9286(3)
_computing_cell_refinement 'Bruker SAINT'
_computing_data_collection 'Bruker APEX2'
_computing_data_reduction 'Bruker SAINT'
_computing_molecular_graphics 'Bruker SHELXTL'
_computing_publication_material 'Bruker SHELXTL'
_computing_structure_refinement 'SHELXL-2014/5 (Sheldrick, 2014)'
_computing_structure_solution 'SHELXT 2014/5 (Sheldrick, 2014)'
_diffrn_ambient_temperature 173(2)
_diffrn_measured_fraction_theta_full 1.000
_diffrn_measured_fraction_theta_max 0.997
_diffrn_measurement_device_type 'Bruker APEX-II CCD'
_diffrn_measurement_method '\f and \w scans'
_diffrn_radiation_type MoK\a
_diffrn_radiation_wavelength 0.71073
_diffrn_reflns_av_R_equivalents 0.0521
_diffrn_reflns_av_unetI/netI 0.0414
_diffrn_reflns_Laue_measured_fraction_full 1.000
_diffrn_reflns_Laue_measured_fraction_max 0.997
_diffrn_reflns_limit_h_max 37
_diffrn_reflns_limit_h_min -37
_diffrn_reflns_limit_k_max 19
_diffrn_reflns_limit_k_min -19
_diffrn_reflns_limit_l_max 30
_diffrn_reflns_limit_l_min -30
_diffrn_reflns_number 54701
_diffrn_reflns_point_group_measured_fraction_full 1.000
_diffrn_reflns_point_group_measured_fraction_max 0.997
_diffrn_reflns_theta_full 25.000
_diffrn_reflns_theta_max 28.010
_diffrn_reflns_theta_min 1.717
_exptl_absorpt_coefficient_mu 0.155
_exptl_absorpt_correction_T_max 0.969
_exptl_absorpt_correction_T_min 0.866
_exptl_absorpt_correction_type multi-scan
_exptl_crystal_colour colourless
_exptl_crystal_density_diffrn 1.106
_exptl_crystal_density_method 'not measured'
_exptl_crystal_description block
_exptl_crystal_F_000 3280
_exptl_crystal_size_max 0.344
_exptl_crystal_size_mid 0.254
_exptl_crystal_size_min 0.204
_refine_diff_density_max 1.208
_refine_diff_density_min -0.906
_refine_diff_density_rms 0.091
_refine_ls_extinction_method none
_refine_ls_goodness_of_fit_ref 1.036
_refine_ls_hydrogen_treatment mixed
_refine_ls_matrix_type full
_refine_ls_number_parameters 575
_refine_ls_number_reflns 11216
_refine_ls_number_restraints 193
_refine_ls_restrained_S_all 1.039
_refine_ls_R_factor_all 0.1037
_refine_ls_R_factor_gt 0.0761
_refine_ls_shift/su_max 0.001
_refine_ls_shift/su_mean 0.000
_refine_ls_structure_factor_coef Fsqd
_refine_ls_weighting_details 'w=1/[\s^2^(Fo^2^)+(0.1527P)^2^+13.8358P] where P=(Fo^2^+2Fc^2^)/3'
_refine_ls_weighting_scheme calc
_refine_ls_wR_factor_gt 0.2264
_refine_ls_wR_factor_ref 0.2533
_reflns_Friedel_coverage 0.000
_reflns_number_gt 8071
_reflns_number_total 11216
_reflns_threshold_expression 'I > 2\s(I)'
_cod_data_source_file d1sc05135k2.cif
_cod_data_source_block 1Int
_cod_original_sg_symbol_H-M 'C 2/c'
_cod_database_code 1565236
_shelx_space_group_comment
;
The symmetry employed for this shelxl refinement is uniquely defined
by the following loop, which should always be used as a source of
symmetry information in preference to the above space-group names.
They are only intended as comments.
;
_shelx_estimated_absorpt_t_min 0.949
_shelx_estimated_absorpt_t_max 0.969
_shelxl_version_number 2014/5

loop_
_space_group_symop_operation_xyz
'x, y, z'
'-x, y, -z+1/2'
'x+1/2, y+1/2, z'
'-x+1/2, y+1/2, -z+1/2'
'-x, -y, -z'
'x, -y, z-1/2'
'-x+1/2, -y+1/2, -z'
'x+1/2, -y+1/2, z-1/2'

loop_
_atom_site_label
_atom_site_type_symbol
_atom_site_fract_x
_atom_site_fract_y
_atom_site_fract_z
_atom_site_U_iso_or_equiv
_atom_site_adp_type
_atom_site_occupancy
_atom_site_site_symmetry_order
_atom_site_calc_flag
_atom_site_refinement_flags_posn
_atom_site_refinement_flags_adp
_atom_site_refinement_flags_occupancy
_atom_site_disorder_assembly
_atom_site_disorder_group
Cl1 Cl 0.5000 0.47595(7) 0.2500 0.0414(2) Uani 1 2 d S T P . .
P1 P 0.59560(2) 0.20030(5) 0.12430(3) 0.02909(18) Uani 1 1 d . . . . .
P2 P 0.63343(3) 0.39586(5) 0.36152(3) 0.0358(2) Uani 1 1 d . . . . .
B11 B 0.51338(11) 0.3439(2) 0.11878(13) 0.0308(6) Uani 1 1 d . . . . .
B12 B 0.52857(12) 0.0514(2) 0.16751(14) 0.0331(6) Uani 1 1 d . . . . .
H65 H 0.5215(12) 0.018(2) 0.2040(16) 0.050(10) Uiso 1 1 d . . . . .
H66 H 0.5003(12) 0.031(2) 0.1283(15) 0.043(9) Uiso 1 1 d . . . . .
H67 H 0.5928(12) 0.420(2) 0.2391(15) 0.043(9) Uiso 1 1 d . . . . .
H68 H 0.6446(14) 0.385(3) 0.2129(18) 0.063(11) Uiso 1 1 d . . . . .
H69 H 0.6160(12) 0.494(2) 0.1856(16) 0.048(9) Uiso 1 1 d . . . . .
H70 H 0.5643(12) 0.141(2) 0.3086(15) 0.044(9) Uiso 1 1 d . . . . .
H71 H 0.5706(12) 0.239(2) 0.3618(15) 0.044(9) Uiso 1 1 d . . . . .
H72 H 0.5491(12) 0.256(2) 0.2758(15) 0.043(9) Uiso 1 1 d . . . . .
B21 B 0.62856(16) 0.4524(3) 0.22723(17) 0.0540(10) Uani 1 1 d . . . . .
B22 B 0.57783(11) 0.2115(2) 0.31385(13) 0.0310(6) Uani 1 1 d . . . . .
Li1 Li 0.5946(2) 0.3000(4) 0.2127(2) 0.0500(13) Uani 1 1 d . . . . .
Li2 Li 0.54275(17) 0.3679(3) 0.3212(2) 0.0376(10) Uani 1 1 d . . . . .
Li3 Li 0.5454(2) 0.4926(4) 0.1724(3) 0.0585(15) Uani 1 1 d . . . . .
Li4 Li 0.5466(3) 0.1257(5) 0.3919(3) 0.0638(17) Uani 1 1 d . . . . .
Li5 Li 0.5000 0.1134(5) 0.2500 0.0378(14) Uani 1 2 d S T P . .
C1 C 0.53733(10) 0.19780(17) 0.06538(11) 0.0297(5) Uani 1 1 d . . . . .
C2 C 0.50226(9) 0.26436(17) 0.06795(11) 0.0286(5) Uani 1 1 d . . . . .
C3 C 0.45676(10) 0.2577(2) 0.02505(12) 0.0366(6) Uani 1 1 d . . . . .
H3 H 0.4322 0.3010 0.0257 0.044 Uiso 1 1 calc R U . . .
C4 C 0.44664(12) 0.1891(2) -0.01863(13) 0.0447(7) Uani 1 1 d . . . . .
H4 H 0.4154 0.1862 -0.0470 0.054 Uiso 1 1 calc R U . . .
C5 C 0.48175(13) 0.1253(2) -0.02088(13) 0.0453(7) Uani 1 1 d . . . . .
H5 H 0.4750 0.0792 -0.0510 0.054 Uiso 1 1 calc R U . . .
C6 C 0.52690(11) 0.12947(19) 0.02140(12) 0.0379(6) Uani 1 1 d . . . . .
H6 H 0.5511 0.0854 0.0205 0.045 Uiso 1 1 calc R U . . .
C7 C 0.61207(10) 0.07997(19) 0.13848(12) 0.0339(6) Uani 1 1 d . . . . .
C8 C 0.58136(10) 0.02328(18) 0.16143(11) 0.0324(5) Uani 1 1 d . . . . .
C9 C 0.59872(12) -0.0644(2) 0.17936(15) 0.0460(7) Uani 1 1 d . . . . .
H9 H 0.5789 -0.1046 0.1946 0.055 Uiso 1 1 calc R U . . .
C10 C 0.64369(15) -0.0952(3) 0.1759(2) 0.0680(11) Uani 1 1 d . . . . .
H10 H 0.6541 -0.1555 0.1884 0.082 Uiso 1 1 calc R U . . .
C11 C 0.67290(14) -0.0384(3) 0.1543(2) 0.0747(13) Uani 1 1 d . . . . .
H11 H 0.7041 -0.0588 0.1527 0.090 Uiso 1 1 calc R U . . .
C12 C 0.65709(12) 0.0489(2) 0.13476(17) 0.0516(8) Uani 1 1 d . . . . .
H12 H 0.6771 0.0876 0.1188 0.062 Uiso 1 1 calc R U . . .
C13 C 0.63889(10) 0.2465(2) 0.08618(13) 0.0376(6) Uani 1 1 d . . . . .
C14 C 0.63254(15) 0.2430(3) 0.02437(16) 0.0620(10) Uani 1 1 d . . . . .
H14 H 0.6044 0.2143 -0.0010 0.074 Uiso 1 1 calc R U . . .
C15 C 0.66730(17) 0.2815(3) -0.00086(19) 0.0732(12) Uani 1 1 d . . . . .
H15 H 0.6628 0.2774 -0.0431 0.088 Uiso 1 1 calc R U . . .
C16 C 0.70684(14) 0.3240(3) 0.03406(19) 0.0608(10) Uani 1 1 d . . . . .
H16 H 0.7303 0.3493 0.0166 0.073 Uiso 1 1 calc R U . . .
C17 C 0.71325(13) 0.3309(3) 0.0947(2) 0.0590(9) Uani 1 1 d . . . . .
H17 H 0.7409 0.3619 0.1192 0.071 Uiso 1 1 calc R U . . .
C18 C 0.67945(12) 0.2928(2) 0.12085(16) 0.0473(7) Uani 1 1 d . . . . .
H18 H 0.6842 0.2985 0.1631 0.057 Uiso 1 1 calc R U . . .
C21 C 0.66728(11) 0.4935(2) 0.34334(13) 0.0418(7) Uani 1 1 d . . . . .
C22 C 0.66110(12) 0.5131(3) 0.28217(14) 0.0497(8) Uani 1 1 d . . . . .
C23 C 0.68586(15) 0.5900(3) 0.27006(16) 0.0628(11) Uani 1 1 d . . . . .
H23 H 0.6827 0.6052 0.2292 0.075 Uiso 1 1 calc R U . . .
C24 C 0.71460(14) 0.6447(3) 0.31441(17) 0.0616(10) Uani 1 1 d . . . . .
H24 H 0.7304 0.6968 0.3040 0.074 Uiso 1 1 calc R U . . .
C25 C 0.72022(13) 0.6234(3) 0.37407(16) 0.0545(9) Uani 1 1 d . . . . .
H25 H 0.7400 0.6605 0.4052 0.065 Uiso 1 1 calc R U . . .
C26 C 0.69690(11) 0.5477(2) 0.38818(14) 0.0439(7) Uani 1 1 d . . . . .
H26 H 0.7012 0.5323 0.4293 0.053 Uiso 1 1 calc R U . . .
C27 C 0.66235(10) 0.2980(2) 0.33609(12) 0.0357(6) Uani 1 1 d . . . . .
C28 C 0.63379(9) 0.22053(19) 0.31340(11) 0.0308(5) Uani 1 1 d . . . . .
C29 C 0.65661(11) 0.1509(2) 0.28988(12) 0.0375(6) Uani 1 1 d . . . . .
H29 H 0.6386 0.0974 0.2745 0.045 Uiso 1 1 calc R U . . .
C30 C 0.70469(12) 0.1573(2) 0.28824(14) 0.0467(7) Uani 1 1 d . . . . .
H30 H 0.7187 0.1091 0.2712 0.056 Uiso 1 1 calc R U . . .
C31 C 0.73169(12) 0.2323(3) 0.31093(16) 0.0524(8) Uani 1 1 d . . . . .
H31 H 0.7647 0.2361 0.3104 0.063 Uiso 1 1 calc R U . . .
C32 C 0.71094(11) 0.3025(3) 0.33459(15) 0.0495(8) Uani 1 1 d . . . . .
H32 H 0.7298 0.3550 0.3502 0.059 Uiso 1 1 calc R U . . .
C33 C 0.65331(11) 0.3903(2) 0.44380(13) 0.0416(7) Uani 1 1 d . . . . .
C34 C 0.68417(17) 0.3255(4) 0.47603(17) 0.0774(13) Uani 1 1 d . . . . .
H34 H 0.6977 0.2806 0.4557 0.093 Uiso 1 1 calc R U . . .
C35 C 0.6958(2) 0.3252(5) 0.5385(2) 0.120(3) Uani 1 1 d . . . . .
H35 H 0.7179 0.2808 0.5606 0.144 Uiso 1 1 calc R U . . .
C36 C 0.6760(2) 0.3875(4) 0.56843(19) 0.0901(16) Uani 1 1 d . . . . .
H36 H 0.6842 0.3859 0.6112 0.108 Uiso 1 1 calc R U . . .
C37 C 0.64462(15) 0.4522(3) 0.53753(16) 0.0599(10) Uani 1 1 d . . . . .
H37 H 0.6307 0.4958 0.5583 0.072 Uiso 1 1 calc R U . . .
C38 C 0.63334(13) 0.4530(2) 0.47537(15) 0.0488(8) Uani 1 1 d . . . . .
H38 H 0.6113 0.4976 0.4535 0.059 Uiso 1 1 calc R U . . .
O2 O 0.60493(12) 0.0446(3) 0.42296(16) 0.0843(9) Uani 1 1 d D U . . .
C51 C 0.6132(8) -0.0463(8) 0.4051(11) 0.1116(15) Uani 0.357(9) 1 d D U P A 1
H51A H 0.6210 -0.0857 0.4414 0.134 Uiso 0.357(9) 1 calc R U P A 1
H51B H 0.5824 -0.0693 0.3775 0.134 Uiso 0.357(9) 1 calc R U P A 1
C52 C 0.6465(6) -0.0553(14) 0.3795(9) 0.1116(15) Uani 0.357(9) 1 d D U P A 1
H52A H 0.6348 -0.0335 0.3378 0.167 Uiso 0.357(9) 1 calc R U P A 1
H52B H 0.6555 -0.1199 0.3796 0.167 Uiso 0.357(9) 1 calc R U P A 1
H52C H 0.6750 -0.0195 0.4012 0.167 Uiso 0.357(9) 1 calc R U P A 1
C51A C 0.6021(5) -0.0517(6) 0.4134(6) 0.1116(15) Uani 0.643(9) 1 d D U P A 2
H51C H 0.5699 -0.0737 0.4156 0.134 Uiso 0.643(9) 1 calc R U P A 2
H51D H 0.6274 -0.0821 0.4458 0.134 Uiso 0.643(9) 1 calc R U P A 2
C52A C 0.6089(4) -0.0784(7) 0.3530(5) 0.1116(15) Uani 0.643(9) 1 d D U P A 2
H52D H 0.6009 -0.1432 0.3453 0.167 Uiso 0.643(9) 1 calc R U P A 2
H52E H 0.6429 -0.0680 0.3535 0.167 Uiso 0.643(9) 1 calc R U P A 2
H52F H 0.5874 -0.0414 0.3212 0.167 Uiso 0.643(9) 1 calc R U P A 2
C53 C 0.6447(5) 0.0569(11) 0.4735(7) 0.1116(15) Uani 0.484(8) 1 d . U P A 1
H53A H 0.6372 0.1220 0.4785 0.134 Uiso 0.484(8) 1 calc R U P A 1
H53B H 0.6290 0.0252 0.5011 0.134 Uiso 0.484(8) 1 calc R U P A 1
C54 C 0.6800(5) 0.0598(10) 0.5062(7) 0.1116(15) Uani 0.484(8) 1 d . U P A 1
H54A H 0.6951 -0.0009 0.5104 0.167 Uiso 0.484(8) 1 calc R U P A 1
H54B H 0.6763 0.0793 0.5453 0.167 Uiso 0.484(8) 1 calc R U P A 1
H54C H 0.7007 0.1035 0.4928 0.167 Uiso 0.484(8) 1 calc R U P A 1
C53A C 0.6514(4) 0.0932(10) 0.4463(7) 0.1116(15) Uani 0.516(8) 1 d . U P A 2
H53C H 0.6526 0.1404 0.4161 0.134 Uiso 0.516(8) 1 calc R U P A 2
H53D H 0.6494 0.1262 0.4829 0.134 Uiso 0.516(8) 1 calc R U P A 2
C54A C 0.6929(4) 0.0519(10) 0.4600(7) 0.1116(15) Uani 0.516(8) 1 d . U P A 2
H54D H 0.6943 0.0080 0.4925 0.167 Uiso 0.516(8) 1 calc R U P A 2
H54E H 0.7191 0.0968 0.4734 0.167 Uiso 0.516(8) 1 calc R U P A 2
H54F H 0.6968 0.0195 0.4245 0.167 Uiso 0.516(8) 1 calc R U P A 2
O1 O 0.52635(18) 0.6079(2) 0.13417(18) 0.1036(12) Uani 1 1 d D U . . .
C41 C 0.4847(3) 0.6236(5) 0.0785(4) 0.137(2) Uani 1 1 d . U . . .
H41A H 0.4533 0.6139 0.0878 0.165 Uiso 1 1 calc R U . . .
H41B H 0.4855 0.6871 0.0642 0.165 Uiso 1 1 calc R U . . .
C42 C 0.4892(5) 0.5579(8) 0.0306(5) 0.215(5) Uani 1 1 d . U . . .
H42A H 0.4746 0.4992 0.0363 0.322 Uiso 1 1 calc R U . . .
H42B H 0.5237 0.5488 0.0333 0.322 Uiso 1 1 calc R U . . .
H42C H 0.4723 0.5826 -0.0092 0.322 Uiso 1 1 calc R U . . .
C43 C 0.5647(5) 0.6799(7) 0.1592(5) 0.097(3) Uani 0.468(11) 1 d D U P B 1
H43A H 0.5963 0.6603 0.1538 0.116 Uiso 0.468(11) 1 calc R U P B 1
H43B H 0.5552 0.7383 0.1374 0.116 Uiso 0.468(11) 1 calc R U P B 1
C43A C 0.5211(5) 0.6927(7) 0.1676(5) 0.115(3) Uani 0.532(11) 1 d D U P B 2
H43C H 0.4913 0.6905 0.1812 0.138 Uiso 0.532(11) 1 calc R U P B 2
H43D H 0.5199 0.7476 0.1422 0.138 Uiso 0.532(11) 1 calc R U P B 2
C44 C 0.5693(3) 0.6927(4) 0.2241(4) 0.129(3) Uani 1 1 d D . . . .
H44A H 0.5374 0.7083 0.2293 0.193 Uiso 1 1 calc R U . B 1
H44B H 0.5924 0.7422 0.2400 0.193 Uiso 1 1 calc R U . B 1
H44C H 0.5811 0.6360 0.2458 0.193 Uiso 1 1 calc R U . B 1
H61_2 H 0.4798(11) 0.394(2) 0.1106(13) 0.032(7) Uiso 1 1 d . . . . .
H62_2 H 0.5156(12) 0.312(2) 0.1673(15) 0.040(8) Uiso 1 1 d . . . . .
H63_2 H 0.5505(10) 0.3862(19) 0.1202(12) 0.026(7) Uiso 1 1 d . . . . .
H644_2 H 0.5258(10) 0.1289(19) 0.1774(12) 0.027(7) Uiso 1 1 d . . . . .

loop_
_atom_site_aniso_label
_atom_site_aniso_U_11
_atom_site_aniso_U_22
_atom_site_aniso_U_33
_atom_site_aniso_U_23
_atom_site_aniso_U_13
_atom_site_aniso_U_12
Cl1 0.0534(6) 0.0383(5) 0.0367(5) 0.000 0.0194(4) 0.000
P1 0.0306(3) 0.0326(4) 0.0257(3) 0.0004(2) 0.0105(2) 0.0055(3)
P2 0.0331(4) 0.0401(4) 0.0360(4) -0.0104(3) 0.0124(3) -0.0113(3)
B11 0.0365(15) 0.0290(14) 0.0287(13) -0.0025(11) 0.0120(11) 0.0032(12)
B12 0.0377(15) 0.0334(15) 0.0322(14) -0.0018(12) 0.0162(12) 0.0035(12)
B21 0.057(2) 0.071(3) 0.0377(18) -0.0143(18) 0.0198(16) -0.028(2)
B22 0.0287(14) 0.0338(15) 0.0299(14) -0.0026(11) 0.0073(11) -0.0061(11)
Li1 0.057(3) 0.056(3) 0.041(3) -0.013(2) 0.022(2) -0.011(3)
Li2 0.032(2) 0.044(3) 0.039(2) -0.002(2) 0.0127(19) -0.0057(19)
Li3 0.071(4) 0.052(3) 0.059(4) -0.006(3) 0.028(3) -0.011(3)
Li4 0.073(4) 0.070(4) 0.046(3) 0.003(3) 0.012(3) -0.029(3)
Li5 0.042(4) 0.041(4) 0.032(3) 0.000 0.013(3) 0.000
C1 0.0358(13) 0.0306(12) 0.0238(11) -0.0008(9) 0.0100(10) 0.0034(10)
C2 0.0341(13) 0.0290(12) 0.0237(11) 0.0014(9) 0.0098(9) 0.0027(10)
C3 0.0369(14) 0.0412(15) 0.0289(13) -0.0003(11) 0.0048(11) 0.0059(12)
C4 0.0449(16) 0.0519(18) 0.0300(13) -0.0059(12) -0.0014(12) -0.0013(14)
C5 0.063(2) 0.0412(16) 0.0283(13) -0.0112(12) 0.0069(13) -0.0032(14)
C6 0.0506(16) 0.0340(14) 0.0292(13) -0.0060(11) 0.0118(12) 0.0065(12)
C7 0.0331(13) 0.0367(14) 0.0325(13) -0.0008(11) 0.0102(10) 0.0083(11)
C8 0.0374(13) 0.0321(13) 0.0275(12) -0.0029(10) 0.0085(10) 0.0054(11)
C9 0.0470(17) 0.0356(15) 0.0563(18) 0.0053(13) 0.0160(14) 0.0079(13)
C10 0.062(2) 0.0424(19) 0.102(3) 0.018(2) 0.026(2) 0.0262(17)
C11 0.049(2) 0.061(2) 0.124(4) 0.020(2) 0.041(2) 0.0296(18)
C12 0.0398(16) 0.0471(18) 0.074(2) 0.0081(16) 0.0258(16) 0.0134(14)
C13 0.0388(14) 0.0381(15) 0.0410(15) 0.0077(12) 0.0196(12) 0.0099(12)
C14 0.068(2) 0.082(3) 0.0426(18) 0.0035(17) 0.0262(17) -0.014(2)
C15 0.082(3) 0.096(3) 0.054(2) 0.015(2) 0.039(2) -0.004(2)
C16 0.058(2) 0.059(2) 0.078(3) 0.0293(19) 0.040(2) 0.0108(17)
C17 0.0484(19) 0.054(2) 0.082(3) 0.0079(19) 0.0301(18) 0.0022(16)
C18 0.0416(16) 0.0514(18) 0.0532(18) 0.0055(14) 0.0205(14) 0.0024(14)
C21 0.0403(15) 0.0504(17) 0.0386(15) -0.0134(13) 0.0171(12) -0.0166(13)
C22 0.0527(18) 0.060(2) 0.0418(16) -0.0141(14) 0.0223(14) -0.0258(15)
C23 0.068(2) 0.081(3) 0.0468(18) -0.0116(17) 0.0278(17) -0.041(2)
C24 0.069(2) 0.068(2) 0.056(2) -0.0148(17) 0.0307(18) -0.0415(19)
C25 0.060(2) 0.060(2) 0.0515(18) -0.0222(16) 0.0276(16) -0.0295(17)
C26 0.0428(16) 0.0524(18) 0.0413(15) -0.0150(13) 0.0198(13) -0.0184(13)
C27 0.0304(13) 0.0446(15) 0.0327(13) -0.0075(11) 0.0096(10) -0.0067(11)
C28 0.0305(12) 0.0374(14) 0.0243(11) -0.0007(10) 0.0071(9) -0.0034(10)
C29 0.0408(15) 0.0418(16) 0.0302(13) -0.0014(11) 0.0105(11) 0.0033(12)
C30 0.0445(17) 0.059(2) 0.0398(15) -0.0022(14) 0.0168(13) 0.0125(15)
C31 0.0353(16) 0.076(2) 0.0507(18) -0.0056(17) 0.0194(14) 0.0010(15)
C32 0.0334(15) 0.063(2) 0.0541(18) -0.0116(16) 0.0149(13) -0.0126(14)
C33 0.0365(14) 0.0524(18) 0.0389(14) -0.0081(13) 0.0155(12) -0.0141(13)
C34 0.079(3) 0.111(4) 0.0421(19) 0.001(2) 0.0168(19) 0.036(3)
C35 0.126(5) 0.187(7) 0.045(2) 0.014(3) 0.021(3) 0.081(5)
C36 0.094(3) 0.139(5) 0.038(2) -0.008(2) 0.018(2) 0.010(3)
C37 0.067(2) 0.073(3) 0.0459(18) -0.0182(18) 0.0263(17) -0.018(2)
C38 0.0549(19) 0.0511(18) 0.0454(17) -0.0118(14) 0.0224(14) -0.0122(15)
O2 0.0676(18) 0.094(2) 0.086(2) 0.0152(18) 0.0116(16) 0.0077(17)
C51 0.093(3) 0.115(3) 0.116(3) 0.037(2) 0.012(2) 0.024(2)
C52 0.093(3) 0.115(3) 0.116(3) 0.037(2) 0.012(2) 0.024(2)
C51A 0.093(3) 0.115(3) 0.116(3) 0.037(2) 0.012(2) 0.024(2)
C52A 0.093(3) 0.115(3) 0.116(3) 0.037(2) 0.012(2) 0.024(2)
C53 0.093(3) 0.115(3) 0.116(3) 0.037(2) 0.012(2) 0.024(2)
C54 0.093(3) 0.115(3) 0.116(3) 0.037(2) 0.012(2) 0.024(2)
C53A 0.093(3) 0.115(3) 0.116(3) 0.037(2) 0.012(2) 0.024(2)
C54A 0.093(3) 0.115(3) 0.116(3) 0.037(2) 0.012(2) 0.024(2)
O1 0.170(4) 0.0574(18) 0.099(2) 0.0079(17) 0.063(2) -0.020(2)
C41 0.187(6) 0.086(4) 0.141(5) 0.008(4) 0.049(5) -0.038(4)
C42 0.285(12) 0.177(9) 0.167(8) 0.028(7) 0.038(8) -0.049(9)
C43 0.163(7) 0.051(4) 0.095(5) 0.011(4) 0.067(5) -0.023(5)
C43A 0.181(7) 0.071(5) 0.104(5) 0.008(4) 0.057(5) -0.006(5)
C44 0.168(7) 0.080(4) 0.136(6) 0.003(4) 0.039(5) -0.011(4)

loop_
_atom_type_symbol
_atom_type_description
_atom_type_scat_dispersion_real
_atom_type_scat_dispersion_imag
_atom_type_scat_source
C C 0.0033 0.0016 'International Tables Vol C Tables 4.2.6.8 and 6.1.1.4'
H H 0.0000 0.0000 'International Tables Vol C Tables 4.2.6.8 and 6.1.1.4'
B B 0.0013 0.0007 'International Tables Vol C Tables 4.2.6.8 and 6.1.1.4'
P P 0.1023 0.0942 'International Tables Vol C Tables 4.2.6.8 and 6.1.1.4'
Li Li -0.0003 0.0001 'International Tables Vol C Tables 4.2.6.8 and 6.1.1.4'
Cl Cl 0.1484 0.1585 'International Tables Vol C Tables 4.2.6.8 and 6.1.1.4'
O O 0.0106 0.0060 'International Tables Vol C Tables 4.2.6.8 and 6.1.1.4'

loop_
_geom_angle_atom_site_label_1
_geom_angle_atom_site_label_2
_geom_angle_atom_site_label_3
_geom_angle
_geom_angle_site_symmetry_1
_geom_angle_site_symmetry_3
_geom_angle_publ_flag
Li2 Cl1 Li2 95.9(2) 2_655 . ?
Li2 Cl1 Li3 80.62(18) 2_655 . ?
Li2 Cl1 Li3 107.1(2) . . ?
Li2 Cl1 Li3 107.1(2) 2_655 2_655 ?
Li2 Cl1 Li3 80.61(18) . 2_655 ?
Li3 Cl1 Li3 168.8(3) . 2_655 ?
C7 P1 C1 104.41(12) . . ?
C7 P1 C13 105.43(12) . . ?
C1 P1 C13 104.20(13) . . ?
C7 P1 Li1 118.28(17) . . ?
C1 P1 Li1 113.57(16) . . ?
C13 P1 Li1 109.74(16) . . ?
C33 P2 C27 105.20(14) . . ?
C33 P2 C21 104.01(13) . . ?
C27 P2 C21 102.73(14) . . ?
C33 P2 Li2 111.36(14) . . ?
C27 P2 Li2 105.26(14) . . ?
C21 P2 Li2 126.30(16) . . ?
C2 B11 Li2 119.5(2) . 2_655 ?
C2 B11 Li3 159.7(2) . . ?
Li2 B11 Li3 78.6(2) 2_655 . ?
C2 B11 Li1 110.6(2) . . ?
Li2 B11 Li1 97.42(19) 2_655 . ?
Li3 B11 Li1 73.1(2) . . ?
C2 B11 H61_2 110.3(14) . . ?
Li2 B11 H61_2 50.5(14) 2_655 . ?
Li3 B11 H61_2 73.0(14) . . ?
Li1 B11 H61_2 137.1(14) . . ?
C2 B11 H62_2 110.3(15) . . ?
Li2 B11 H62_2 52.5(15) 2_655 . ?
Li3 B11 H62_2 87.7(15) . . ?
Li1 B11 H62_2 50.5(15) . . ?
H61_2 B11 H62_2 103(2) . . ?
C2 B11 H63_2 112.1(13) . . ?
Li2 B11 H63_2 128.4(13) 2_655 . ?
Li3 B11 H63_2 50.3(13) . . ?
Li1 B11 H63_2 64.2(13) . . ?
H61_2 B11 H63_2 110.3(19) . . ?
H62_2 B11 H63_2 111(2) . . ?
C8 B12 Li5 133.5(2) . . ?
C8 B12 Li4 139.5(3) . 2_655 ?
Li5 B12 Li4 80.82(18) . 2_655 ?
C8 B12 H65 110.5(19) . . ?
Li5 B12 H65 50(2) . . ?
Li4 B12 H65 108.8(19) 2_655 . ?
C8 B12 H66 111.1(17) . . ?
Li5 B12 H66 115.0(17) . . ?
Li4 B12 H66 46.8(18) 2_655 . ?
H65 B12 H66 106(3) . . ?
C8 B12 H644_2 112.6(14) . . ?
Li5 B12 H644_2 55.2(14) . . ?
Li4 B12 H644_2 65.2(14) 2_655 . ?
H65 B12 H644_2 105(2) . . ?
H66 B12 H644_2 111(2) . . ?
C22 B21 Li1 137.5(3) . . ?
C22 B21 Li3 122.7(3) . . ?
Li1 B21 Li3 81.6(2) . . ?
C22 B21 H67 111.6(15) . . ?
Li1 B21 H67 49.5(15) . . ?
Li3 B21 H67 56.9(15) . . ?
C22 B21 H68 120(2) . . ?
Li1 B21 H68 50.2(19) . . ?
Li3 B21 H68 117.2(19) . . ?
H67 B21 H68 99(2) . . ?
C22 B21 H69 111.0(18) . . ?
Li1 B21 H69 111.3(18) . . ?
Li3 B21 H69 52.0(18) . . ?
H67 B21 H69 108(2) . . ?
H68 B21 H69 106(3) . . ?
C28 B22 Li2 109.9(2) . . ?
C28 B22 Li4 126.2(2) . . ?
Li2 B22 Li4 100.0(2) . . ?
C28 B22 Li5 134.94(19) . . ?
Li2 B22 Li5 103.63(19) . . ?
Li4 B22 Li5 74.21(17) . . ?
C28 B22 Li1 63.76(18) . . ?
Li2 B22 Li1 78.62(18) . . ?
Li4 B22 Li1 169.1(2) . . ?
Li5 B22 Li1 95.50(16) . . ?
C28 B22 H70 113.4(18) . . ?
Li2 B22 H70 136.6(18) . . ?
Li4 B22 H70 55.5(18) . . ?
Li5 B22 H70 39.8(17) . . ?
Li1 B22 H70 118.4(18) . . ?
C28 B22 H71 113.1(15) . . ?
Li2 B22 H71 59.0(15) . . ?
Li4 B22 H71 49.6(16) . . ?
Li5 B22 H71 109.7(15) . . ?
Li1 B22 H71 134.2(16) . . ?
H70 B22 H71 105(2) . . ?
C28 B22 H72 115.1(16) . . ?
Li2 B22 H72 50.2(15) . . ?
Li4 B22 H72 118.5(16) . . ?
Li5 B22 H72 66.7(15) . . ?
Li1 B22 H72 52.4(16) . . ?
H70 B22 H72 106(2) . . ?
H71 B22 H72 103(2) . . ?
B21 Li1 P1 123.5(2) . . ?
B21 Li1 C28 103.6(2) . . ?
P1 Li1 C28 111.9(2) . . ?
B21 Li1 B11 96.4(2) . . ?
P1 Li1 B11 72.33(15) . . ?
C28 Li1 B11 150.9(2) . . ?
B21 Li1 B22 117.5(2) . . ?
P1 Li1 B22 116.6(2) . . ?
C28 Li1 B22 34.27(11) . . ?
B11 Li1 B22 117.0(2) . . ?
B21 Li1 Li3 49.4(2) . . ?
P1 Li1 Li3 112.4(2) . . ?
C28 Li1 Li3 135.7(2) . . ?
B11 Li1 Li3 50.12(17) . . ?
B22 Li1 Li3 119.1(2) . . ?
B21 Li1 Li2 82.49(19) . . ?
P1 Li1 Li2 151.0(2) . . ?
C28 Li1 Li2 68.46(16) . . ?
B11 Li1 Li2 93.84(19) . . ?
B22 Li1 Li2 46.70(13) . . ?
Li3 Li1 Li2 73.00(19) . . ?
B21 Li1 H67 29.9(10) . . ?
P1 Li1 H67 145.0(10) . . ?
C28 Li1 H67 100.1(10) . . ?
B11 Li1 H67 86.8(10) . . ?
B22 Li1 H67 97.7(10) . . ?
Li3 Li1 H67 37.7(10) . . ?
Li2 Li1 H67 54.9(10) . . ?
B21 Li1 H68 28.4(12) . . ?
P1 Li1 H68 101.7(13) . . ?
C28 Li1 H68 99.1(12) . . ?
B11 Li1 H68 108.4(12) . . ?
B22 Li1 H68 127.0(12) . . ?
Li3 Li1 H68 71.9(12) . . ?
Li2 Li1 H68 106.9(13) . . ?
H67 Li1 H68 58.0(16) . . ?
B21 Li1 H72 116.5(8) . . ?
P1 Li1 H72 119.3(8) . . ?
C28 Li1 H72 58.6(8) . . ?
B11 Li1 H72 93.6(8) . . ?
B22 Li1 H72 24.7(8) . . ?
Li3 Li1 H72 98.7(8) . . ?
Li2 Li1 H72 34.3(8) . . ?
H67 Li1 H72 89.1(13) . . ?
H68 Li1 H72 137.9(15) . . ?
B21 Li1 H62_2 108.0(9) . . ?
P1 Li1 H62_2 84.5(8) . . ?
C28 Li1 H62_2 126.5(9) . . ?
B11 Li1 H62_2 24.7(8) . . ?
B22 Li1 H62_2 92.4(9) . . ?
Li3 Li1 H62_2 58.7(8) . . ?
Li2 Li1 H62_2 74.2(9) . . ?
H67 Li1 H62_2 87.8(13) . . ?
H68 Li1 H62_2 128.1(15) . . ?
H72 Li1 H62_2 68.9(12) . . ?
Cl1 Li2 B11 101.49(19) . 2_655 ?
Cl1 Li2 B22 134.3(2) . . ?
B11 Li2 B22 104.3(2) 2_655 . ?
Cl1 Li2 P2 115.17(19) . . ?
B11 Li2 P2 125.9(2) 2_655 . ?
B22 Li2 P2 77.64(15) . . ?
Cl1 Li2 Li3 51.65(15) . 2_655 ?
B11 Li2 Li3 52.39(16) 2_655 2_655 ?
B22 Li2 Li3 150.2(2) . 2_655 ?
P2 Li2 Li3 129.8(2) . 2_655 ?
Cl1 Li2 Li1 85.95(17) . . ?
B11 Li2 Li1 151.1(2) 2_655 . ?
B22 Li2 Li1 54.67(15) . . ?
P2 Li2 Li1 72.88(15) . . ?
Li3 Li2 Li1 136.4(2) 2_655 . ?
Cl1 Li2 Li2 42.05(12) . 2_655 ?
B11 Li2 Li2 97.9(2) 2_655 2_655 ?
B22 Li2 Li2 97.05(14) . 2_655 ?
P2 Li2 Li2 135.9(2) . 2_655 ?
Li3 Li2 Li2 71.78(17) 2_655 2_655 ?
Li1 Li2 Li2 68.98(17) . 2_655 ?
Cl1 Li2 H71 160.8(9) . . ?
B11 Li2 H71 81.2(9) 2_655 . ?
B22 Li2 H71 29.6(9) . . ?
P2 Li2 H71 76.5(9) . . ?
Li3 Li2 H71 133.6(9) 2_655 . ?
Li1 Li2 H71 83.1(9) . . ?
Li2 Li2 H71 118.8(9) 2_655 . ?
Cl1 Li2 H72 106.9(10) . . ?
B11 Li2 H72 111.0(10) 2_655 . ?
B22 Li2 H72 28.0(9) . . ?
P2 Li2 H72 95.3(10) . . ?
Li3 Li2 H72 134.3(10) 2_655 . ?
Li1 Li2 H72 40.8(10) . . ?
Li2 Li2 H72 69.3(9) 2_655 . ?
H71 Li2 H72 55.2(12) . . ?
O1 Li3 B21 124.3(3) . . ?
O1 Li3 Cl1 106.2(3) . . ?
B21 Li3 Cl1 103.3(3) . . ?
O1 Li3 B11 120.9(3) . . ?
B21 Li3 B11 102.3(3) . . ?
Cl1 Li3 B11 94.5(2) . . ?
O1 Li3 Li2 113.9(3) . 2_655 ?
B21 Li3 Li2 120.9(3) . 2_655 ?
Cl1 Li3 Li2 47.74(14) . 2_655 ?
B11 Li3 Li2 48.98(15) . 2_655 ?
O1 Li3 Li1 164.9(3) . . ?
B21 Li3 Li1 48.96(19) . . ?
Cl1 Li3 Li1 88.8(2) . . ?
B11 Li3 Li1 56.80(18) . . ?
Li2 Li3 Li1 76.48(19) 2_655 . ?
O1 Li3 H67 148.1(10) . . ?
B21 Li3 H67 30.2(9) . . ?
Cl1 Li3 H67 77.0(9) . . ?
B11 Li3 H67 89.8(9) . . ?
Li2 Li3 H67 92.0(9) 2_655 . ?
Li1 Li3 H67 34.0(9) . . ?
O1 Li3 H69 102.3(11) . . ?
B21 Li3 H69 26.5(11) . . ?
Cl1 Li3 H69 127.5(11) . . ?
B11 Li3 H69 107.3(10) . . ?
Li2 Li3 H69 143.4(11) 2_655 . ?
Li1 Li3 H69 66.9(11) . . ?
H67 Li3 H69 56.5(14) . . ?
O1 Li3 H63_2 117.9(9) . . ?
B21 Li3 H63_2 84.3(8) . . ?
Cl1 Li3 H63_2 119.7(8) . . ?
B11 Li3 H63_2 28.0(8) . . ?
Li2 Li3 H63_2 76.8(8) 2_655 . ?
Li1 Li3 H63_2 51.9(8) . . ?
H67 Li3 H63_2 84.7(12) . . ?
H69 Li3 H63_2 81.6(13) . . ?
O2 Li4 B12 116.6(3) . 2_655 ?
O2 Li4 B22 97.1(3) . . ?
B12 Li4 B22 104.3(2) 2_655 . ?
O2 Li4 C3 110.7(3) . 2_655 ?
B12 Li4 C3 120.4(3) 2_655 2_655 ?
B22 Li4 C3 103.6(2) . 2_655 ?
O2 Li4 C2 139.4(3) . 2_655 ?
B12 Li4 C2 93.9(3) 2_655 2_655 ?
B22 Li4 C2 100.7(3) . 2_655 ?
C3 Li4 C2 29.46(11) 2_655 2_655 ?
O2 Li4 Li5 113.7(3) . . ?
B12 Li4 Li5 49.49(15) 2_655 . ?
B22 Li4 Li5 55.14(16) . . ?
C3 Li4 Li5 132.5(3) 2_655 . ?
C2 Li4 Li5 106.4(3) 2_655 . ?
O2 Li4 H70 90.1(9) . . ?
B12 Li4 H70 86.3(9) 2_655 . ?
B22 Li4 H70 25.0(9) . . ?
C3 Li4 H70 128.3(10) 2_655 . ?
C2 Li4 H70 119.7(9) 2_655 . ?
Li5 Li4 H70 38.1(9) . . ?
O2 Li4 H71 106.4(10) . . ?
B12 Li4 H71 120.5(10) 2_655 . ?
B22 Li4 H71 28.5(10) . . ?
C3 Li4 H71 75.1(10) 2_655 . ?
C2 Li4 H71 76.4(10) 2_655 . ?
Li5 Li4 H71 76.9(10) . . ?
H70 Li4 H71 53.4(13) . . ?
B12 Li5 B12 136.5(3) 2_655 . ?
B12 Li5 B22 102.59(11) 2_655 2_655 ?
B12 Li5 B22 100.05(10) . 2_655 ?
B12 Li5 B22 100.04(10) 2_655 . ?
B12 Li5 B22 102.59(11) . . ?
B22 Li5 B22 116.1(3) 2_655 . ?
B12 Li5 Li4 133.55(19) 2_655 2_655 ?
B12 Li5 Li4 49.69(14) . 2_655 ?
B22 Li5 Li4 50.65(13) 2_655 2_655 ?
B22 Li5 Li4 125.0(2) . 2_655 ?
B12 Li5 Li4 49.68(14) 2_655 . ?
B12 Li5 Li4 133.55(19) . . ?
B22 Li5 Li4 125.0(2) 2_655 . ?
B22 Li5 Li4 50.65(13) . . ?
Li4 Li5 Li4 173.5(4) 2_655 . ?
B12 Li5 H65 112.5(11) 2_655 . ?
B12 Li5 H65 24.3(11) . . ?
B22 Li5 H65 114.7(10) 2_655 . ?
B22 Li5 H65 109.8(10) . . ?
Li4 Li5 H65 65.5(10) 2_655 . ?
Li4 Li5 H65 119.7(10) . . ?
B12 Li5 H70 89.6(10) 2_655 . ?
B12 Li5 H70 99.1(10) . . ?
B22 Li5 H70 136.2(10) 2_655 . ?
B22 Li5 H70 20.5(10) . . ?
Li4 Li5 H70 136.7(10) 2_655 . ?
Li4 Li5 H70 41.3(10) . . ?
H65 Li5 H70 98.3(14) . . ?
B12 Li5 H644_2 164.7(9) 2_655 . ?
B12 Li5 H644_2 28.2(8) . . ?
B22 Li5 H644_2 85.6(8) 2_655 . ?
B22 Li5 H644_2 87.6(8) . . ?
Li4 Li5 H644_2 44.3(8) 2_655 . ?
Li4 Li5 H644_2 134.7(8) . . ?
H65 Li5 H644_2 52.2(13) . . ?
H70 Li5 H644_2 93.4(13) . . ?
C6 C1 C2 121.0(2) . . ?
C6 C1 P1 121.3(2) . . ?
C2 C1 P1 117.63(18) . . ?
C3 C2 C1 116.9(2) . . ?
C3 C2 B11 121.2(2) . . ?
C1 C2 B11 121.9(2) . . ?
C3 C2 Li4 74.4(2) . 2_655 ?
C1 C2 Li4 86.5(2) . 2_655 ?
B11 C2 Li4 107.4(2) . 2_655 ?
C4 C3 C2 121.7(3) . . ?
C4 C3 Li4 87.7(2) . 2_655 ?
C2 C3 Li4 76.2(2) . 2_655 ?
C4 C3 H3 119.1 . . ?
C2 C3 H3 119.1 . . ?
Li4 C3 H3 106.7 2_655 . ?
C5 C4 C3 120.5(3) . . ?
C5 C4 H4 119.8 . . ?
C3 C4 H4 119.8 . . ?
C4 C5 C6 119.2(3) . . ?
C4 C5 H5 120.4 . . ?
C6 C5 H5 120.4 . . ?
C5 C6 C1 120.8(3) . . ?
C5 C6 H6 119.6 . . ?
C1 C6 H6 119.6 . . ?
C12 C7 C8 120.9(3) . . ?
C12 C7 P1 120.0(2) . . ?
C8 C7 P1 118.42(19) . . ?
C9 C8 C7 116.3(3) . . ?
C9 C8 B12 118.3(3) . . ?
C7 C8 B12 125.4(2) . . ?
C10 C9 C8 122.7(3) . . ?
C10 C9 H9 118.6 . . ?
C8 C9 H9 118.6 . . ?
C11 C10 C9 119.6(3) . . ?
C11 C10 H10 120.2 . . ?
C9 C10 H10 120.2 . . ?
C10 C11 C12 120.1(3) . . ?
C10 C11 H11 119.9 . . ?
C12 C11 H11 119.9 . . ?
C11 C12 C7 120.2(3) . . ?
C11 C12 H12 119.9 . . ?
C7 C12 H12 119.9 . . ?
C18 C13 C14 117.3(3) . . ?
C18 C13 P1 118.0(2) . . ?
C14 C13 P1 124.6(3) . . ?
C13 C14 C15 120.6(4) . . ?
C13 C14 H14 119.7 . . ?
C15 C14 H14 119.7 . . ?
C16 C15 C14 120.7(4) . . ?
C16 C15 H15 119.6 . . ?
C14 C15 H15 119.6 . . ?
C15 C16 C17 119.9(3) . . ?
C15 C16 H16 120.0 . . ?
C17 C16 H16 120.0 . . ?
C16 C17 C18 120.4(4) . . ?
C16 C17 H17 119.8 . . ?
C18 C17 H17 119.8 . . ?
C13 C18 C17 121.0(3) . . ?
C13 C18 H18 119.5 . . ?
C17 C18 H18 119.5 . . ?
C26 C21 C22 120.9(3) . . ?
C26 C21 P2 121.5(2) . . ?
C22 C21 P2 117.6(2) . . ?
C23 C22 C21 115.9(3) . . ?
C23 C22 B21 119.9(3) . . ?
C21 C22 B21 124.2(3) . . ?
C24 C23 C22 123.3(3) . . ?
C24 C23 H23 118.3 . . ?
C22 C23 H23 118.3 . . ?
C23 C24 C25 119.4(3) . . ?
C23 C24 H24 120.3 . . ?
C25 C24 H24 120.3 . . ?
C24 C25 C26 119.3(3) . . ?
C24 C25 H25 120.3 . . ?
C26 C25 H25 120.3 . . ?
C25 C26 C21 121.1(3) . . ?
C25 C26 H26 119.4 . . ?
C21 C26 H26 119.4 . . ?
C32 C27 C28 120.3(3) . . ?
C32 C27 P2 120.7(2) . . ?
C28 C27 P2 118.8(2) . . ?
C29 C28 C27 116.4(2) . . ?
C29 C28 B22 121.0(2) . . ?
C27 C28 B22 122.5(2) . . ?
C29 C28 Li1 96.3(2) . . ?
C27 C28 Li1 91.9(2) . . ?
B22 C28 Li1 82.0(2) . . ?
C30 C29 C28 122.3(3) . . ?
C30 C29 H29 118.8 . . ?
C28 C29 H29 118.8 . . ?
C31 C30 C29 120.2(3) . . ?
C31 C30 H30 119.9 . . ?
C29 C30 H30 119.9 . . ?
C30 C31 C32 119.7(3) . . ?
C30 C31 H31 120.2 . . ?
C32 C31 H31 120.2 . . ?
C31 C32 C27 121.0(3) . . ?
C31 C32 H32 119.5 . . ?
C27 C32 H32 119.5 . . ?
C34 C33 C38 118.0(3) . . ?
C34 C33 P2 124.3(3) . . ?
C38 C33 P2 117.6(3) . . ?
C33 C34 C35 120.0(4) . . ?
C33 C34 H34 120.0 . . ?
C35 C34 H34 120.0 . . ?
C36 C35 C34 121.0(5) . . ?
C36 C35 H35 119.5 . . ?
C34 C35 H35 119.5 . . ?
C35 C36 C37 120.4(4) . . ?
C35 C36 H36 119.8 . . ?
C37 C36 H36 119.8 . . ?
C36 C37 C38 118.6(4) . . ?
C36 C37 H37 120.7 . . ?
C38 C37 H37 120.7 . . ?
C37 C38 C33 122.0(4) . . ?
C37 C38 H38 119.0 . . ?
C33 C38 H38 119.0 . . ?
C53 O2 C51 101.6(12) . . ?
C51A O2 C53A 122.9(8) . . ?
C53 O2 Li4 128.5(7) . . ?
C51A O2 Li4 121.5(6) . . ?
C51 O2 Li4 129.3(10) . . ?
C53A O2 Li4 114.8(6) . . ?
C52 C51 O2 116.0(17) . . ?
C52 C51 H51A 108.3 . . ?
O2 C51 H51A 108.3 . . ?
C52 C51 H51B 108.3 . . ?
O2 C51 H51B 108.3 . . ?
H51A C51 H51B 107.4 . . ?
C51 C52 H52A 109.5 . . ?
C51 C52 H52B 109.5 . . ?
H52A C52 H52B 109.5 . . ?
C51 C52 H52C 109.5 . . ?
H52A C52 H52C 109.5 . . ?
H52B C52 H52C 109.5 . . ?
O2 C51A C52A 112.5(9) . . ?
O2 C51A H51C 109.1 . . ?
C52A C51A H51C 109.1 . . ?
O2 C51A H51D 109.1 . . ?
C52A C51A H51D 109.1 . . ?
H51C C51A H51D 107.8 . . ?
C51A C52A H52D 109.5 . . ?
C51A C52A H52E 109.5 . . ?
H52D C52A H52E 109.5 . . ?
C51A C52A H52F 109.5 . . ?
H52D C52A H52F 109.5 . . ?
H52E C52A H52F 109.5 . . ?
C54 C53 O2 167.0(18) . . ?
C54 C53 H53A 94.0 . . ?
O2 C53 H53A 94.0 . . ?
C54 C53 H53B 94.0 . . ?
O2 C53 H53B 94.0 . . ?
H53A C53 H53B 103.1 . . ?
C53 C54 H54A 109.5 . . ?
C53 C54 H54B 109.5 . . ?
H54A C54 H54B 109.5 . . ?
C53 C54 H54C 109.5 . . ?
H54A C54 H54C 109.5 . . ?
H54B C54 H54C 109.5 . . ?
C54A C53A O2 122.5(13) . . ?
C54A C53A H53C 106.7 . . ?
O2 C53A H53C 106.7 . . ?
C54A C53A H53D 106.7 . . ?
O2 C53A H53D 106.7 . . ?
H53C C53A H53D 106.6 . . ?
C53A C54A H54D 109.5 . . ?
C53A C54A H54E 109.5 . . ?
H54D C54A H54E 109.5 . . ?
C53A C54A H54F 109.5 . . ?
H54D C54A H54F 109.5 . . ?
H54E C54A H54F 109.5 . . ?
C43A O1 C41 98.4(7) . . ?
C41 O1 C43 122.4(6) . . ?
C43A O1 Li3 123.5(5) . . ?
C41 O1 Li3 125.7(4) . . ?
C43 O1 Li3 110.8(6) . . ?
C42 C41 O1 108.8(8) . . ?
C42 C41 H41A 109.9 . . ?
O1 C41 H41A 109.9 . . ?
C42 C41 H41B 109.9 . . ?
O1 C41 H41B 109.9 . . ?
H41A C41 H41B 108.3 . . ?
C41 C42 H42A 109.5 . . ?
C41 C42 H42B 109.5 . . ?
H42A C42 H42B 109.5 . . ?
C41 C42 H42C 109.5 . . ?
H42A C42 H42C 109.5 . . ?
H42B C42 H42C 109.5 . . ?
C44 C43 O1 109.0(7) . . ?
C44 C43 H43A 109.9 . . ?
O1 C43 H43A 109.9 . . ?
C44 C43 H43B 109.9 . . ?
O1 C43 H43B 109.9 . . ?
H43A C43 H43B 108.3 . . ?
O1 C43A C44 103.4(8) . . ?
O1 C43A H43C 111.1 . . ?
C44 C43A H43C 111.1 . . ?
O1 C43A H43D 111.1 . . ?
C44 C43A H43D 111.1 . . ?
H43C C43A H43D 109.0 . . ?
C43 C44 H44A 109.5 . . ?
C43 C44 H44B 109.5 . . ?
H44A C44 H44B 109.5 . . ?
C43 C44 H44C 109.5 . . ?
H44A C44 H44C 109.5 . . ?
H44B C44 H44C 109.5 . . ?

loop_
_geom_bond_atom_site_label_1
_geom_bond_atom_site_label_2
_geom_bond_distance
_geom_bond_site_symmetry_2
_geom_bond_publ_flag
Cl1 Li2 2.362(5) 2_655 ?
Cl1 Li2 2.362(5) . ?
Cl1 Li3 2.503(6) . ?
Cl1 Li3 2.503(6) 2_655 ?
P1 C7 1.829(3) . ?
P1 C1 1.834(3) . ?
P1 C13 1.838(3) . ?
P1 Li1 2.517(5) . ?
P2 C33 1.828(3) . ?
P2 C27 1.831(3) . ?
P2 C21 1.839(3) . ?
P2 Li2 2.531(5) . ?
B11 C2 1.621(4) . ?
B11 Li2 2.423(5) 2_655 ?
B11 Li3 2.544(7) . ?
B11 Li1 2.774(7) . ?
B11 H61_2 1.18(3) . ?
B11 H62_2 1.20(3) . ?
B11 H63_2 1.22(3) . ?
B12 C8 1.608(4) . ?
B12 Li5 2.449(4) . ?
B12 Li4 2.456(7) 2_655 ?
B12 H65 1.04(4) . ?
B12 H66 1.07(3) . ?
B12 H644_2 1.16(3) . ?
B21 C22 1.614(5) . ?
B21 Li1 2.418(7) . ?
B21 Li3 2.434(9) . ?
B21 H67 1.23(3) . ?
B21 H68 1.17(4) . ?
B21 H69 1.11(4) . ?
B22 C28 1.609(4) . ?
B22 Li2 2.524(6) . ?
B22 Li4 2.555(7) . ?
B22 Li5 2.712(5) . ?
B22 Li1 2.829(6) . ?
B22 H70 1.09(3) . ?
B22 H71 1.25(3) . ?
B22 H72 1.21(3) . ?
Li1 C28 2.562(7) . ?
Li1 Li3 3.172(9) . ?
Li1 Li2 3.399(7) . ?
Li1 H67 1.87(3) . ?
Li1 H68 1.89(4) . ?
Li1 H72 2.30(3) . ?
Li1 H62_2 2.21(3) . ?
Li2 B11 2.423(5) 2_655 ?
Li2 Li3 3.149(8) 2_655 ?
Li2 Li2 3.507(10) 2_655 ?
Li2 H71 2.16(3) . ?
Li2 H72 1.98(3) . ?
Li3 O1 1.912(8) . ?
Li3 Li2 3.148(8) 2_655 ?
Li3 H67 2.04(3) . ?
Li3 H69 1.96(3) . ?
Li3 H63_2 2.00(3) . ?
Li4 O2 2.010(9) . ?
Li4 B12 2.456(7) 2_655 ?
Li4 C3 2.744(8) 2_655 ?
Li4 C2 2.767(8) 2_655 ?
Li4 Li5 3.180(6) . ?
Li4 H70 2.14(3) . ?
Li4 H71 1.99(3) . ?
Li5 B12 2.449(4) 2_655 ?
Li5 B22 2.712(5) 2_655 ?
Li5 Li4 3.180(6) 2_655 ?
Li5 H65 1.96(4) . ?
Li5 H70 2.00(3) . ?
Li5 H644_2 2.03(3) . ?
C1 C6 1.397(4) . ?
C1 C2 1.411(3) . ?
C2 C3 1.401(4) . ?
C2 Li4 2.767(8) 2_655 ?
C3 C4 1.395(4) . ?
C3 Li4 2.744(8) 2_655 ?
C3 H3 0.9500 . ?
C4 C5 1.382(5) . ?
C4 H4 0.9500 . ?
C5 C6 1.386(4) . ?
C5 H5 0.9500 . ?
C6 H6 0.9500 . ?
C7 C12 1.390(4) . ?
C7 C8 1.415(4) . ?
C8 C9 1.396(4) . ?
C9 C10 1.386(5) . ?
C9 H9 0.9500 . ?
C10 C11 1.367(6) . ?
C10 H10 0.9500 . ?
C11 C12 1.389(5) . ?
C11 H11 0.9500 . ?
C12 H12 0.9500 . ?
C13 C18 1.387(5) . ?
C13 C14 1.390(4) . ?
C14 C15 1.403(5) . ?
C14 H14 0.9500 . ?
C15 C16 1.344(6) . ?
C15 H15 0.9500 . ?
C16 C17 1.366(6) . ?
C16 H16 0.9500 . ?
C17 C18 1.392(5) . ?
C17 H17 0.9500 . ?
C18 H18 0.9500 . ?
C21 C26 1.389(4) . ?
C21 C22 1.404(4) . ?
C22 C23 1.399(5) . ?
C23 C24 1.377(5) . ?
C23 H23 0.9500 . ?
C24 C25 1.379(5) . ?
C24 H24 0.9500 . ?
C25 C26 1.379(4) . ?
C25 H25 0.9500 . ?
C26 H26 0.9500 . ?
C27 C32 1.401(4) . ?
C27 C28 1.409(4) . ?
C28 C29 1.399(4) . ?
C29 C30 1.389(4) . ?
C29 H29 0.9500 . ?
C30 C31 1.360(5) . ?
C30 H30 0.9500 . ?
C31 C32 1.375(5) . ?
C31 H31 0.9500 . ?
C32 H32 0.9500 . ?
C33 C34 1.366(5) . ?
C33 C38 1.390(4) . ?
C34 C35 1.387(6) . ?
C34 H34 0.9500 . ?
C35 C36 1.359(7) . ?
C35 H35 0.9500 . ?
C36 C37 1.362(7) . ?
C36 H36 0.9500 . ?
C37 C38 1.382(5) . ?
C37 H37 0.9500 . ?
C38 H38 0.9500 . ?
O2 C53 1.395(14) . ?
O2 C51A 1.426(9) . ?
O2 C51 1.432(11) . ?
O2 C53A 1.470(14) . ?
C51 C52 1.26(2) . ?
C51 H51A 0.9900 . ?
C51 H51B 0.9900 . ?
C52 H52A 0.9800 . ?
C52 H52B 0.9800 . ?
C52 H52C 0.9800 . ?
C51A C52A 1.512(17) . ?
C51A H51C 0.9900 . ?
C51A H51D 0.9900 . ?
C52A H52D 0.9800 . ?
C52A H52E 0.9800 . ?
C52A H52F 0.9800 . ?
C53 C54 1.080(16) . ?
C53 H53A 0.9900 . ?
C53 H53B 0.9900 . ?
C54 H54A 0.9800 . ?
C54 H54B 0.9800 . ?
C54 H54C 0.9800 . ?
C53A C54A 1.290(15) . ?
C53A H53C 0.9900 . ?
C53A H53D 0.9900 . ?
C54A H54D 0.9800 . ?
C54A H54E 0.9800 . ?
C54A H54F 0.9800 . ?
O1 C43A 1.490(11) . ?
O1 C41 1.507(9) . ?
O1 C43 1.514(11) . ?
C41 C42 1.500(13) . ?
C41 H41A 0.9900 . ?
C41 H41B 0.9900 . ?
C42 H42A 0.9800 . ?
C42 H42B 0.9800 . ?
C42 H42C 0.9800 . ?
C43 C44 1.479(11) . ?
C43 H43A 0.9900 . ?
C43 H43B 0.9900 . ?
C43A C44 1.612(13) . ?
C43A H43C 0.9900 . ?
C43A H43D 0.9900 . ?
C44 H44A 0.9800 . ?
C44 H44B 0.9800 . ?
C44 H44C 0.9800 . ?
